data_7044976
loop_
_publ_author_name
'Luo, Li-Lin'
'Qu, Xiang-Long'
'Li, Zheng'
'Li, Xia'
'Sun, Hao-Ling'

_publ_section_title
;
 Isostructural lanthanide-based metal-organic frameworks: structure,
 photoluminescence and magnetic properties.
;
_journal_issue 3
_journal_name_full 'Dalton transactions (Cambridge, England : 2003)'
_journal_page_first 925
_journal_page_last 934
_journal_paper_doi 10.1039/c7dt04024e
_journal_volume 47
_journal_year 2018
_chemical_formula_sum 'C27 H16 N2 O7 Sm'
_chemical_formula_weight 630.77
_space_group_IT_number 14
_space_group_name_Hall '-P 2yn'
_space_group_name_H-M_alt 'P 1 21/n 1'
_symmetry_cell_setting monoclinic
_symmetry_space_group_name_Hall '-P 2yn'
_symmetry_space_group_name_H-M 'P 1 21/n 1'
_atom_sites_solution_hydrogens geom
_atom_sites_solution_primary direct
_atom_sites_solution_secondary difmap
_audit_creation_method SHELXL-97
_audit_update_record
;
2017-10-23 deposited with the CCDC.
2017-12-07 downloaded from the CCDC.
;
_cell_angle_alpha 90.00
_cell_angle_beta 105.77(3)
_cell_angle_gamma 90.00
_cell_formula_units_Z 4
_cell_length_a 9.6600(19)
_cell_length_b 16.880(3)
_cell_length_c 15.120(3)
_cell_measurement_temperature 293(2)
_cell_volume 2372.7(9)
_computing_cell_refinement 'Bruker XSCANS'
_computing_data_collection 'Bruker XSCANS'
_computing_data_reduction 'Bruker SHELXTL'
_computing_molecular_graphics 'Bruker SHELXTL'
_computing_publication_material 'Bruker SHELXTL'
_computing_structure_refinement 'SHELXL-97 (Sheldrick, 1997)'
_computing_structure_solution 'SHELXS-97 (Sheldrick, 1990)'
_diffrn_ambient_temperature 293(2)
_diffrn_measured_fraction_theta_full 0.998
_diffrn_measured_fraction_theta_max 0.998
_diffrn_measurement_device_type 'Rigaku Saturn724 CCD'
_diffrn_measurement_method '\w scans'
_diffrn_radiation_monochromator graphite
_diffrn_radiation_source 'fine-focus sealed tube'
_diffrn_radiation_type MoK\a
_diffrn_radiation_wavelength 0.71073
_diffrn_reflns_av_R_equivalents 0.0417
_diffrn_reflns_av_sigmaI/netI 0.0248
_diffrn_reflns_limit_h_max 11
_diffrn_reflns_limit_h_min -11
_diffrn_reflns_limit_k_max 20
_diffrn_reflns_limit_k_min -20
_diffrn_reflns_limit_l_max 17
_diffrn_reflns_limit_l_min -17
_diffrn_reflns_number 37270
_diffrn_reflns_theta_full 25.01
_diffrn_reflns_theta_max 25.01
_diffrn_reflns_theta_min 3.14
_exptl_absorpt_coefficient_mu 2.527
_exptl_absorpt_correction_T_max 0.7331
_exptl_absorpt_correction_T_min 0.5629
_exptl_absorpt_correction_type none
_exptl_crystal_colour green
_exptl_crystal_density_diffrn 1.766
_exptl_crystal_density_method 'not measured'
_exptl_crystal_description block
_exptl_crystal_F_000 1240
_exptl_crystal_size_max 0.257
_exptl_crystal_size_mid 0.132
_exptl_crystal_size_min 0.131
_refine_diff_density_max 0.956
_refine_diff_density_min -0.432
_refine_diff_density_rms 0.093
_refine_ls_extinction_method none
_refine_ls_goodness_of_fit_ref 1.046
_refine_ls_hydrogen_treatment mixed
_refine_ls_matrix_type full
_refine_ls_number_parameters 334
_refine_ls_number_reflns 4167
_refine_ls_number_restraints 0
_refine_ls_restrained_S_all 1.046
_refine_ls_R_factor_all 0.0369
_refine_ls_R_factor_gt 0.0260
_refine_ls_shift/su_max 0.001
_refine_ls_shift/su_mean 0.000
_refine_ls_structure_factor_coef Fsqd
_refine_ls_weighting_details 'calc w=1/[\s^2^(Fo^2^)+(0.0341P)^2^+2.0316P] where P=(Fo^2^+2Fc^2^)/3'
_refine_ls_weighting_scheme calc
_refine_ls_wR_factor_gt 0.0598
_refine_ls_wR_factor_ref 0.0638
_reflns_number_gt 3535
_reflns_number_total 4167
_reflns_threshold_expression >2sigma(I)
_cod_data_source_file c7dt04024e2.cif
_cod_data_source_block aaa
_cod_depositor_comments 'Adding full bibliography for 7044975--7044979.cif.'
_cod_original_cell_volume 2372.7(8)
_cod_original_sg_symbol_H-M P2(1)/n
_cod_database_code 7044976

loop_
_symmetry_equiv_pos_as_xyz
'x, y, z'
'-x+1/2, y+1/2, -z+1/2'
'-x, -y, -z'
'x-1/2, -y-1/2, z-1/2'

loop_
_atom_site_label
_atom_site_type_symbol
_atom_site_fract_x
_atom_site_fract_y
_atom_site_fract_z
_atom_site_U_iso_or_equiv
_atom_site_adp_type
_atom_site_occupancy
_atom_site_symmetry_multiplicity
_atom_site_calc_flag
_atom_site_refinement_flags
Sm1 Sm 0.179880(17) 0.024676(10) 0.888188(12) 0.02509(8) Uani 1 1 d .
O1 O 0.3179(3) 0.01560(16) 0.76997(19) 0.0408(7) Uani 1 1 d .
N2 N -0.0818(3) 0.08075(19) 0.8180(2) 0.0320(7) Uani 1 1 d .
O3 O 0.4050(3) 0.08746(14) 0.96555(18) 0.0370(6) Uani 1 1 d .
C4 C 0.2135(4) -0.0184(2) 0.7154(3) 0.0332(9) Uani 1 1 d .
O5 O 0.3629(2) -0.06898(14) 0.96174(18) 0.0369(6) Uani 1 1 d .
O6 O 0.1228(3) 0.09484(14) 1.00619(17) 0.0336(6) Uani 1 1 d .
N7 N 0.1578(3) 0.15880(18) 0.8031(2) 0.0365(7) Uani 1 1 d .
C8 C 0.0153(4) 0.1198(2) 1.0299(2) 0.0279(8) Uani 1 1 d .
C9 C -0.0297(4) 0.2038(2) 1.0066(2) 0.0303(8) Uani 1 1 d .
C10 C 0.2068(4) -0.0276(2) 0.6154(3) 0.0346(9) Uani 1 1 d .
C11 C 0.2894(4) 0.0217(2) 0.5765(3) 0.0380(9) Uani 1 1 d .
H11 H 0.3544 0.0570 0.6129 0.046 Uiso 1 1 calc R
O12 O 0.0526(3) -0.07928(15) 0.92756(18) 0.0394(6) Uani 1 1 d .
O13 O 0.3548(4) 0.06250(17) 0.4394(2) 0.0597(9) Uani 1 1 d .
C14 C 0.2739(5) 0.0177(2) 0.4835(3) 0.0402(10) Uani 1 1 d .
C15 C 0.0605(4) 0.2562(2) 0.9776(3) 0.0382(9) Uani 1 1 d .
H15 H 0.1488 0.2384 0.9719 0.046 Uiso 1 1 calc R
O16 O 0.1089(3) -0.04319(17) 0.74262(19) 0.0447(7) Uani 1 1 d .
C17 C -0.1997(4) 0.0440(3) 0.8244(3) 0.0466(11) Uani 1 1 d .
H17 H -0.1897 -0.0053 0.8529 0.056 Uiso 1 1 calc R
C18 C 0.0283(4) 0.1935(2) 0.7681(2) 0.0349(9) Uani 1 1 d .
C19 C 0.1157(4) -0.0816(2) 0.5615(3) 0.0420(10) Uani 1 1 d .
H19 H 0.0602 -0.1146 0.5874 0.050 Uiso 1 1 calc R
C20 C -0.2402(6) 0.2659(3) 0.7029(4) 0.0719(16) Uani 1 1 d .
H20 H -0.3285 0.2916 0.6840 0.086 Uiso 1 1 calc R
C21 C 0.5124(4) 0.0456(2) 1.0009(2) 0.0300(9) Uani 1 1 d .
C22 C 0.0204(5) 0.3341(2) 0.9573(3) 0.0425(10) Uani 1 1 d .
H22 H 0.0815 0.3687 0.9382 0.051 Uiso 1 1 calc R
C23 C 0.1828(5) -0.0373(2) 0.4297(3) 0.0473(11) Uani 1 1 d .
H23 H 0.1739 -0.0403 0.3669 0.057 Uiso 1 1 calc R
C24 C -0.0976(4) 0.1534(2) 0.7778(2) 0.0357(9) Uani 1 1 d .
C25 C 0.1401(6) 0.3022(3) 0.7127(3) 0.0623(14) Uani 1 1 d .
H25 H 0.1347 0.3502 0.6817 0.075 Uiso 1 1 calc R
C28 C 0.0159(5) 0.2669(2) 0.7226(3) 0.0503(11) Uani 1 1 d .
C29 C 0.2689(6) 0.2675(3) 0.7479(3) 0.0589(13) Uani 1 1 d .
H29 H 0.3528 0.2910 0.7417 0.071 Uiso 1 1 calc R
C30 C 0.3900(5) 0.1401(2) 0.4655(3) 0.0423(10) Uani 1 1 d .
C31 C 0.2737(5) 0.1959(3) 0.7935(3) 0.0500(11) Uani 1 1 d .
H31 H 0.3631 0.1726 0.8187 0.060 Uiso 1 1 calc R
C33 C 0.1058(5) -0.0873(3) 0.4696(3) 0.0499(11) Uani 1 1 d .
H33 H 0.0464 -0.1255 0.4341 0.060 Uiso 1 1 calc R
C34 C -0.1627(4) 0.2305(2) 1.0135(3) 0.0377(9) Uani 1 1 d .
H34 H -0.2244 0.1959 1.0320 0.045 Uiso 1 1 calc R
C35 C -0.2332(5) 0.1894(3) 0.7441(3) 0.0506(11) Uani 1 1 d .
C41 C 0.2966(5) 0.1914(2) 0.4929(3) 0.0467(11) Uani 1 1 d .
H41 H 0.2078 0.1735 0.4974 0.056 Uiso 1 1 calc R
C1 C -0.3369(4) 0.0746(3) 0.7913(3) 0.0603(13) Uani 1 1 d .
H1 H -0.4167 0.0459 0.7962 0.072 Uiso 1 1 calc R
C3 C -0.3525(5) 0.1464(4) 0.7518(3) 0.0675(15) Uani 1 1 d .
H3 H -0.4441 0.1677 0.7293 0.081 Uiso 1 1 calc R
C5 C -0.1230(7) 0.3018(3) 0.6906(4) 0.0745(16) Uani 1 1 d .
H5 H -0.1326 0.3505 0.6607 0.089 Uiso 1 1 calc R

loop_
_atom_site_aniso_label
_atom_site_aniso_U_11
_atom_site_aniso_U_22
_atom_site_aniso_U_33
_atom_site_aniso_U_23
_atom_site_aniso_U_13
_atom_site_aniso_U_12
Sm1 0.02106(10) 0.02458(11) 0.03036(12) 0.00179(8) 0.00825(8) 0.00113(8)
O1 0.0362(15) 0.0497(18) 0.0381(16) -0.0102(13) 0.0125(13) -0.0058(14)
N2 0.0265(15) 0.0397(19) 0.0283(17) 0.0031(14) 0.0045(13) 0.0016(14)
O3 0.0260(13) 0.0266(14) 0.0529(17) -0.0005(12) 0.0012(12) 0.0022(11)
C4 0.035(2) 0.028(2) 0.038(2) 0.0009(17) 0.0126(18) 0.0040(18)
O5 0.0247(13) 0.0244(14) 0.0554(17) 0.0008(12) 0.0005(12) -0.0035(11)
O6 0.0309(13) 0.0348(15) 0.0374(15) -0.0035(12) 0.0135(12) 0.0022(11)
N7 0.0400(18) 0.0295(17) 0.043(2) 0.0045(15) 0.0162(16) 0.0015(15)
C8 0.0273(19) 0.0286(19) 0.0260(19) -0.0054(16) 0.0042(16) -0.0067(16)
C9 0.0316(19) 0.0265(19) 0.034(2) -0.0039(16) 0.0100(17) -0.0059(17)
C10 0.037(2) 0.031(2) 0.039(2) -0.0006(18) 0.0171(18) 0.0047(18)
C11 0.042(2) 0.031(2) 0.043(2) -0.0102(18) 0.0150(19) -0.0036(18)
O12 0.0372(14) 0.0315(14) 0.0545(17) 0.0084(13) 0.0208(13) -0.0031(12)
O13 0.103(3) 0.0347(16) 0.059(2) -0.0140(15) 0.0529(19) -0.0181(18)
C14 0.056(3) 0.028(2) 0.042(2) -0.0048(18) 0.025(2) -0.0017(19)
C15 0.039(2) 0.034(2) 0.047(2) -0.0036(18) 0.0197(19) -0.0038(18)
O16 0.0390(15) 0.0594(19) 0.0406(16) -0.0106(14) 0.0194(13) -0.0152(14)
C17 0.028(2) 0.063(3) 0.045(3) 0.013(2) 0.0028(19) -0.002(2)
C18 0.045(2) 0.031(2) 0.027(2) -0.0007(16) 0.0066(18) 0.0044(18)
C19 0.042(2) 0.041(2) 0.046(3) -0.007(2) 0.015(2) -0.012(2)
C20 0.063(3) 0.066(4) 0.072(4) 0.018(3) -0.007(3) 0.032(3)
C21 0.031(2) 0.033(2) 0.028(2) -0.0006(16) 0.0111(17) 0.0015(17)
C22 0.056(3) 0.033(2) 0.048(3) -0.0006(19) 0.029(2) -0.007(2)
C23 0.064(3) 0.043(3) 0.036(2) -0.008(2) 0.017(2) -0.001(2)
C24 0.038(2) 0.044(2) 0.0214(19) -0.0023(17) 0.0024(17) 0.0097(18)
C25 0.091(4) 0.033(3) 0.057(3) 0.013(2) 0.011(3) -0.010(3)
C28 0.069(3) 0.033(2) 0.041(3) 0.0061(19) 0.001(2) 0.003(2)
C29 0.071(3) 0.044(3) 0.066(3) 0.009(2) 0.025(3) -0.017(3)
C30 0.064(3) 0.028(2) 0.042(2) -0.0024(18) 0.027(2) -0.004(2)
C31 0.050(3) 0.037(2) 0.069(3) 0.009(2) 0.025(2) -0.003(2)
C33 0.057(3) 0.047(3) 0.044(3) -0.013(2) 0.012(2) -0.014(2)
C34 0.040(2) 0.030(2) 0.049(2) 0.0015(18) 0.0221(19) -0.0030(18)
C35 0.042(2) 0.063(3) 0.041(2) 0.004(2) 0.001(2) 0.021(2)
C41 0.046(2) 0.040(2) 0.063(3) -0.003(2) 0.030(2) -0.007(2)
C1 0.030(2) 0.092(4) 0.058(3) 0.014(3) 0.010(2) 0.003(3)
C3 0.034(2) 0.106(5) 0.057(3) 0.008(3) 0.003(2) 0.021(3)
C5 0.090(4) 0.051(3) 0.068(4) 0.025(3) -0.004(3) 0.021(3)

loop_
_atom_type_symbol
_atom_type_description
_atom_type_scat_dispersion_real
_atom_type_scat_dispersion_imag
_atom_type_scat_source
C C 0.0033 0.0016 'International Tables Vol C Tables 4.2.6.8 and 6.1.1.4'
H H 0.0000 0.0000 'International Tables Vol C Tables 4.2.6.8 and 6.1.1.4'
N N 0.0061 0.0033 'International Tables Vol C Tables 4.2.6.8 and 6.1.1.4'
O O 0.0106 0.0060 'International Tables Vol C Tables 4.2.6.8 and 6.1.1.4'
Sm Sm -0.1638 3.4418 'International Tables Vol C Tables 4.2.6.8 and 6.1.1.4'

loop_
_geom_angle_atom_site_label_1
_geom_angle_atom_site_label_2
_geom_angle_atom_site_label_3
_geom_angle
_geom_angle_site_symmetry_1
_geom_angle_site_symmetry_3
O12 Sm1 O6 86.31(9) . .
O12 Sm1 O5 75.97(9) . .
O6 Sm1 O5 106.08(9) . .
O12 Sm1 O16 80.51(9) . .
O6 Sm1 O16 150.88(9) . .
O5 Sm1 O16 95.78(10) . .
O12 Sm1 O3 132.84(9) . .
O6 Sm1 O3 77.01(9) . .
O5 Sm1 O3 67.24(8) . .
O16 Sm1 O3 130.24(9) . .
O12 Sm1 O1 124.06(9) . .
O6 Sm1 O1 149.23(9) . .
O5 Sm1 O1 79.82(9) . .
O16 Sm1 O1 52.73(9) . .
O3 Sm1 O1 77.82(9) . .
O12 Sm1 N7 144.65(10) . .
O6 Sm1 N7 86.05(9) . .
O5 Sm1 N7 139.16(9) . .
O16 Sm1 N7 89.84(10) . .
O3 Sm1 N7 78.37(10) . .
O1 Sm1 N7 71.74(9) . .
O12 Sm1 N2 81.80(9) . .
O6 Sm1 N2 74.06(9) . .
O5 Sm1 N2 157.68(9) . .
O16 Sm1 N2 78.42(10) . .
O3 Sm1 N2 132.50(9) . .
O1 Sm1 N2 111.84(9) . .
N7 Sm1 N2 62.91(10) . .
O12 Sm1 C4 104.26(10) . .
O6 Sm1 C4 162.48(10) . .
O5 Sm1 C4 90.21(10) . .
O16 Sm1 C4 26.51(10) . .
O3 Sm1 C4 104.31(10) . .
O1 Sm1 C4 26.49(10) . .
N7 Sm1 C4 77.24(10) . .
N2 Sm1 C4 93.38(10) . .
C4 O1 Sm1 90.5(2) . .
C17 N2 C24 117.5(3) . .
C17 N2 Sm1 123.5(3) . .
C24 N2 Sm1 118.9(2) . .
C21 O3 Sm1 119.5(2) . .
O1 C4 O16 120.6(4) . .
O1 C4 C10 121.0(3) . .
O16 C4 C10 118.3(3) . .
O1 C4 Sm1 63.0(2) . .
O16 C4 Sm1 58.6(2) . .
C10 C4 Sm1 167.4(3) . .
C21 O5 Sm1 120.0(2) 3_657 .
C8 O6 Sm1 140.6(2) . .
C31 N7 C18 118.2(3) . .
C31 N7 Sm1 120.7(3) . .
C18 N7 Sm1 121.1(2) . .
O12 C8 O6 123.7(3) 3_557 .
O12 C8 C9 118.9(3) 3_557 .
O6 C8 C9 117.3(3) . .
C34 C9 C15 119.2(3) . .
C34 C9 C8 120.2(3) . .
C15 C9 C8 120.6(3) . .
C19 C10 C11 119.7(4) . .
C19 C10 C4 120.8(3) . .
C11 C10 C4 119.4(3) . .
C14 C11 C10 119.2(4) . .
C8 O12 Sm1 160.9(2) 3_557 .
C14 O13 C30 120.5(3) . .
C11 C14 C23 120.7(4) . .
C11 C14 O13 123.3(4) . .
C23 C14 O13 115.8(4) . .
C22 C15 C9 120.8(4) . .
C4 O16 Sm1 94.9(2) . .
N2 C17 C1 123.9(4) . .
N7 C18 C28 121.3(4) . .
N7 C18 C24 118.4(3) . .
C28 C18 C24 120.3(4) . .
C33 C19 C10 120.5(4) . .
C5 C20 C35 121.9(5) . .
O5 C21 O3 127.1(3) 3_657 .
O5 C21 C21 116.4(4) 3_657 3_657
O3 C21 C21 116.5(4) . 3_657
C30 C22 C15 119.5(4) 4_566 .
C33 C23 C14 119.3(4) . .
N2 C24 C35 122.2(4) . .
N2 C24 C18 118.5(3) . .
C35 C24 C18 119.4(4) . .
C29 C25 C28 120.3(4) . .
C25 C28 C18 118.1(4) . .
C25 C28 C5 123.4(4) . .
C18 C28 C5 118.5(4) . .
C25 C29 C31 118.6(5) . .
C22 C30 O13 115.9(4) 4_665 .
C22 C30 C41 120.9(4) 4_665 .
O13 C30 C41 123.0(4) . .
N7 C31 C29 123.4(4) . .
C19 C33 C23 120.5(4) . .
C41 C34 C9 120.1(4) 4_566 .
C3 C35 C24 117.0(4) . .
C3 C35 C20 124.5(4) . .
C24 C35 C20 118.5(4) . .
C34 C41 C30 119.4(4) 4_665 .
C3 C1 C17 118.6(4) . .
C1 C3 C35 120.8(4) . .
C20 C5 C28 121.3(5) . .

loop_
_geom_bond_atom_site_label_1
_geom_bond_atom_site_label_2
_geom_bond_distance
_geom_bond_site_symmetry_2
Sm1 O12 2.311(2) .
Sm1 O6 2.329(2) .
Sm1 O5 2.407(2) .
Sm1 O16 2.410(3) .
Sm1 O3 2.416(2) .
Sm1 O1 2.508(3) .
Sm1 N7 2.584(3) .
Sm1 N2 2.637(3) .
Sm1 C4 2.814(4) .
O1 C4 1.255(5) .
N2 C17 1.323(5) .
N2 C24 1.358(5) .
O3 C21 1.249(4) .
C4 O16 1.261(4) .
C4 C10 1.504(5) .
O5 C21 1.248(4) 3_657
O6 C8 1.260(4) .
N7 C31 1.325(5) .
N7 C18 1.352(5) .
C8 O12 1.242(4) 3_557
C8 C9 1.497(5) .
C9 C34 1.391(5) .
C9 C15 1.392(5) .
C10 C19 1.372(5) .
C10 C11 1.390(5) .
C11 C14 1.374(6) .
O12 C8 1.242(4) 3_557
O13 C14 1.383(5) .
O13 C30 1.383(5) .
C14 C23 1.382(6) .
C15 C22 1.382(5) .
C17 C1 1.383(6) .
C18 C28 1.407(6) .
C18 C24 1.434(5) .
C19 C33 1.369(5) .
C20 C5 1.341(7) .
C20 C35 1.427(7) .
C21 O5 1.248(4) 3_657
C21 C21 1.557(7) 3_657
C22 C30 1.370(6) 4_566
C23 C33 1.370(6) .
C24 C35 1.408(5) .
C25 C29 1.348(7) .
C25 C28 1.384(7) .
C28 C5 1.424(7) .
C29 C31 1.386(6) .
C30 C22 1.370(6) 4_665
C30 C41 1.393(5) .
C34 C41 1.386(6) 4_566
C35 C3 1.393(7) .
C41 C34 1.386(6) 4_665
C1 C3 1.342(7) .

loop_
_geom_torsion_atom_site_label_1
_geom_torsion_atom_site_label_2
_geom_torsion_atom_site_label_3
_geom_torsion_atom_site_label_4
_geom_torsion
_geom_torsion_site_symmetry_1
_geom_torsion_site_symmetry_4
O12 Sm1 O1 C4 46.4(2) . .
O6 Sm1 O1 C4 -144.0(2) . .
O5 Sm1 O1 C4 111.6(2) . .
O16 Sm1 O1 C4 6.2(2) . .
O3 Sm1 O1 C4 -179.7(2) . .
N7 Sm1 O1 C4 -98.1(2) . .
N2 Sm1 O1 C4 -48.5(2) . .
O12 Sm1 N2 C17 2.3(3) . .
O6 Sm1 N2 C17 -86.1(3) . .
O5 Sm1 N2 C17 7.5(5) . .
O16 Sm1 N2 C17 84.3(3) . .
O3 Sm1 N2 C17 -140.8(3) . .
O1 Sm1 N2 C17 125.8(3) . .
N7 Sm1 N2 C17 -179.9(3) . .
C4 Sm1 N2 C17 106.3(3) . .
O12 Sm1 N2 C24 178.2(3) . .
O6 Sm1 N2 C24 89.7(3) . .
O5 Sm1 N2 C24 -176.7(2) . .
O16 Sm1 N2 C24 -99.9(3) . .
O3 Sm1 N2 C24 35.1(3) . .
O1 Sm1 N2 C24 -58.3(3) . .
N7 Sm1 N2 C24 -4.1(2) . .
C4 Sm1 N2 C24 -77.9(3) . .
O12 Sm1 O3 C21 46.8(3) . .
O6 Sm1 O3 C21 119.1(3) . .
O5 Sm1 O3 C21 5.2(3) . .
O16 Sm1 O3 C21 -72.5(3) . .
O1 Sm1 O3 C21 -78.7(3) . .
N7 Sm1 O3 C21 -152.3(3) . .
N2 Sm1 O3 C21 172.7(2) . .
C4 Sm1 O3 C21 -78.9(3) . .
Sm1 O1 C4 O16 -11.1(4) . .
Sm1 O1 C4 C10 166.3(3) . .
O12 Sm1 C4 O1 -141.8(2) . .
O6 Sm1 C4 O1 92.5(4) . .
O5 Sm1 C4 O1 -66.2(2) . .
O16 Sm1 C4 O1 -168.8(4) . .
O3 Sm1 C4 O1 0.3(2) . .
N7 Sm1 C4 O1 74.6(2) . .
N2 Sm1 C4 O1 135.8(2) . .
O12 Sm1 C4 O16 27.1(2) . .
O6 Sm1 C4 O16 -98.7(4) . .
O5 Sm1 C4 O16 102.6(2) . .
O3 Sm1 C4 O16 169.1(2) . .
O1 Sm1 C4 O16 168.8(4) . .
N7 Sm1 C4 O16 -116.6(2) . .
N2 Sm1 C4 O16 -55.3(2) . .
O12 Sm1 C4 C10 106.4(12) . .
O6 Sm1 C4 C10 -19.4(14) . .
O5 Sm1 C4 C10 -178.1(12) . .
O16 Sm1 C4 C10 79.3(12) . .
O3 Sm1 C4 C10 -111.5(12) . .
O1 Sm1 C4 C10 -111.8(13) . .
N7 Sm1 C4 C10 -37.3(12) . .
N2 Sm1 C4 C10 24.0(12) . .
O12 Sm1 O5 C21 -154.7(3) . 3_657
O6 Sm1 O5 C21 -72.9(3) . 3_657
O16 Sm1 O5 C21 126.6(3) . 3_657
O3 Sm1 O5 C21 -4.9(2) . 3_657
O1 Sm1 O5 C21 76.1(3) . 3_657
N7 Sm1 O5 C21 30.1(3) . 3_657
N2 Sm1 O5 C21 -160.0(3) . 3_657
C4 Sm1 O5 C21 100.6(3) . 3_657
O12 Sm1 O6 C8 -61.0(4) . .
O5 Sm1 O6 C8 -135.3(4) . .
O16 Sm1 O6 C8 1.9(5) . .
O3 Sm1 O6 C8 163.4(4) . .
O1 Sm1 O6 C8 127.5(4) . .
N7 Sm1 O6 C8 84.4(4) . .
N2 Sm1 O6 C8 21.5(4) . .
C4 Sm1 O6 C8 66.9(5) . .
O12 Sm1 N7 C31 -174.3(3) . .
O6 Sm1 N7 C31 107.8(3) . .
O5 Sm1 N7 C31 -2.4(4) . .
O16 Sm1 N7 C31 -101.1(3) . .
O3 Sm1 N7 C31 30.3(3) . .
O1 Sm1 N7 C31 -50.6(3) . .
N2 Sm1 N7 C31 -178.1(3) . .
C4 Sm1 N7 C31 -77.5(3) . .
O12 Sm1 N7 C18 6.5(4) . .
O6 Sm1 N7 C18 -71.5(3) . .
O5 Sm1 N7 C18 178.4(2) . .
O16 Sm1 N7 C18 79.7(3) . .
O3 Sm1 N7 C18 -149.0(3) . .
O1 Sm1 N7 C18 130.1(3) . .
N2 Sm1 N7 C18 2.6(3) . .
C4 Sm1 N7 C18 103.2(3) . .
Sm1 O6 C8 O12 85.2(5) . 3_557
Sm1 O6 C8 C9 -96.2(4) . .
O12 C8 C9 C34 -14.4(5) 3_557 .
O6 C8 C9 C34 166.9(3) . .
O12 C8 C9 C15 165.8(3) 3_557 .
O6 C8 C9 C15 -12.9(5) . .
O1 C4 C10 C19 162.6(4) . .
O16 C4 C10 C19 -20.0(5) . .
Sm1 C4 C10 C19 -92.2(12) . .
O1 C4 C10 C11 -20.3(5) . .
O16 C4 C10 C11 157.1(4) . .
Sm1 C4 C10 C11 84.9(13) . .
C19 C10 C11 C14 2.6(6) . .
C4 C10 C11 C14 -174.5(4) . .
O6 Sm1 O12 C8 -8.1(7) . 3_557
O5 Sm1 O12 C8 99.5(7) . 3_557
O16 Sm1 O12 C8 -162.1(7) . 3_557
O3 Sm1 O12 C8 60.4(8) . 3_557
O1 Sm1 O12 C8 166.6(7) . 3_557
N7 Sm1 O12 C8 -86.0(8) . 3_557
N2 Sm1 O12 C8 -82.5(7) . 3_557
C4 Sm1 O12 C8 -173.9(7) . 3_557
C10 C11 C14 C23 -3.2(6) . .
C10 C11 C14 O13 -177.7(4) . .
C30 O13 C14 C11 -38.2(6) . .
C30 O13 C14 C23 147.1(4) . .
C34 C9 C15 C22 1.1(6) . .
C8 C9 C15 C22 -179.1(4) . .
O1 C4 O16 Sm1 11.6(4) . .
C10 C4 O16 Sm1 -165.9(3) . .
O12 Sm1 O16 C4 -153.4(2) . .
O6 Sm1 O16 C4 142.3(2) . .
O5 Sm1 O16 C4 -78.8(2) . .
O3 Sm1 O16 C4 -13.8(3) . .
O1 Sm1 O16 C4 -6.2(2) . .
N7 Sm1 O16 C4 60.7(2) . .
N2 Sm1 O16 C4 123.1(2) . .
C24 N2 C17 C1 1.2(6) . .
Sm1 N2 C17 C1 177.1(3) . .
C31 N7 C18 C28 0.0(6) . .
Sm1 N7 C18 C28 179.3(3) . .
C31 N7 C18 C24 179.6(4) . .
Sm1 N7 C18 C24 -1.1(4) . .
C11 C10 C19 C33 0.2(6) . .
C4 C10 C19 C33 177.3(4) . .
Sm1 O3 C21 O5 175.6(3) . 3_657
Sm1 O3 C21 C21 -5.2(5) . 3_657
C9 C15 C22 C30 -0.3(6) . 4_566
C11 C14 C23 C33 1.0(7) . .
O13 C14 C23 C33 175.9(4) . .
C17 N2 C24 C35 0.3(6) . .
Sm1 N2 C24 C35 -175.8(3) . .
C17 N2 C24 C18 -178.6(3) . .
Sm1 N2 C24 C18 5.3(4) . .
N7 C18 C24 N2 -2.9(5) . .
C28 C18 C24 N2 176.7(3) . .
N7 C18 C24 C35 178.3(3) . .
C28 C18 C24 C35 -2.2(6) . .
C29 C25 C28 C18 -1.4(7) . .
C29 C25 C28 C5 177.3(5) . .
N7 C18 C28 C25 1.3(6) . .
C24 C18 C28 C25 -178.2(4) . .
N7 C18 C28 C5 -177.5(4) . .
C24 C18 C28 C5 3.0(6) . .
C28 C25 C29 C31 0.2(8) . .
C14 O13 C30 C22 147.0(4) . 4_665
C14 O13 C30 C41 -37.0(6) . .
C18 N7 C31 C29 -1.3(6) . .
Sm1 N7 C31 C29 179.4(4) . .
C25 C29 C31 N7 1.2(8) . .
C10 C19 C33 C23 -2.4(7) . .
C14 C23 C33 C19 1.8(7) . .
C15 C9 C34 C41 -0.9(6) . 4_566
C8 C9 C34 C41 179.3(4) . 4_566
N2 C24 C35 C3 -1.4(6) . .
C18 C24 C35 C3 177.4(4) . .
N2 C24 C35 C20 179.9(4) . .
C18 C24 C35 C20 -1.3(6) . .
C5 C20 C35 C3 -174.5(5) . .
C5 C20 C35 C24 4.0(8) . .
C22 C30 C41 C34 -1.0(7) 4_665 4_665
O13 C30 C41 C34 -176.7(4) . 4_665
N2 C17 C1 C3 -1.5(8) . .
C17 C1 C3 C35 0.1(8) . .
C24 C35 C3 C1 1.2(7) . .
C20 C35 C3 C1 179.8(5) . .
C35 C20 C5 C28 -3.3(9) . .
C25 C28 C5 C20 -179.0(5) . .
C18 C28 C5 C20 -0.3(8) . .
